data_4300160
loop_
_publ_author_name
'Stephen R. Foley'
'Yuanlin Zhou'
'Glenn P. A. Yap'
'Darrin S. Richeson'

_publ_section_title
;
Synthesis of MII[N(SiMe3)2][Me3SiNC(tBu)NSiMe3] (M = Sn, Ge) from Amidinate
Precursors: Active Catalysts for Phenyl Isocyanate Cyclization
;
_journal_name_full 'Inorganic Chemistry'
_journal_page_first 924
_journal_page_last 929
_journal_volume 39
_journal_year 2000
_chemical_formula_sum 'C17 H45 Ge N3 Si4'
_chemical_formula_weight 476.51
_space_group_IT_number 14
_symmetry_cell_setting monoclinic
_symmetry_space_group_name_Hall '-P 2yn'
_symmetry_space_group_name_H-M 'P 1 21/n 1'
_atom_sites_solution_hydrogens geom
_atom_sites_solution_primary direct
_atom_sites_solution_secondary difmap
_audit_creation_method SHELXL-97
_cell_angle_alpha 90.00
_cell_angle_beta 111.806(1)
_cell_angle_gamma 90.00
_cell_formula_units_Z 4
_cell_length_a 14.791(1)
_cell_length_b 10.176(1)
_cell_length_c 19.542(2)
_cell_measurement_reflns_used 'reflections from 60 data frames'
_cell_measurement_temperature 203(2)
_cell_measurement_theta_max 28.29
_cell_measurement_theta_min 1.47
_cell_volume 2730.9(4)
_computing_cell_refinement 'Bruker SMART'
_computing_data_collection 'Bruker SMART'
_computing_data_reduction 'Bruker SHELXTL'
_computing_molecular_graphics 'Bruker SHELXTL'
_computing_publication_material 'Bruker SHELXTL'
_computing_structure_refinement 'SHELXL-97 (Sheldrick, 1997)'
_computing_structure_solution 'SHELXS-97 (Sheldrick, 1990)'
_diffrn_ambient_temperature 203(2)
_diffrn_measured_fraction_theta_full 0.914
_diffrn_measured_fraction_theta_max 0.914
_diffrn_measurement_device_type 'CCD area detector'
_diffrn_measurement_method 'phi and omega scans'
_diffrn_radiation_monochromator graphite
_diffrn_radiation_source 'fine-focus sealed tube'
_diffrn_radiation_type MoK\a
_diffrn_radiation_wavelength 0.71073
_diffrn_reflns_av_R_equivalents 0.0591
_diffrn_reflns_av_sigmaI/netI 0.0736
_diffrn_reflns_limit_h_max 17
_diffrn_reflns_limit_h_min -19
_diffrn_reflns_limit_k_max 13
_diffrn_reflns_limit_k_min 0
_diffrn_reflns_limit_l_max 26
_diffrn_reflns_limit_l_min 0
_diffrn_reflns_number 16894
_diffrn_reflns_theta_full 28.52
_diffrn_reflns_theta_max 28.52
_diffrn_reflns_theta_min 2.17
_diffrn_standards_decay_% <1
_diffrn_standards_number '50 standard frames at start and end'
_exptl_absorpt_coefficient_mu 1.304
_exptl_absorpt_correction_T_max 0.928073
_exptl_absorpt_correction_T_min 0.522369
_exptl_absorpt_correction_type multi-scan
_exptl_absorpt_process_details 'Blessing, Acta Cryst. (1995) A51 33-38.'
_exptl_crystal_colour colourless
_exptl_crystal_density_diffrn 1.159
_exptl_crystal_density_method 'not measured'
_exptl_crystal_description block
_exptl_crystal_F_000 1024
_exptl_crystal_size_max .4
_exptl_crystal_size_mid .4
_exptl_crystal_size_min .4
_refine_diff_density_max 0.621
_refine_diff_density_min -0.659
_refine_diff_density_rms 0.087
_refine_ls_extinction_method none
_refine_ls_goodness_of_fit_ref 1.057
_refine_ls_hydrogen_treatment mixed
_refine_ls_matrix_type full
_refine_ls_number_parameters 226
_refine_ls_number_reflns 6339
_refine_ls_number_restraints 0
_refine_ls_restrained_S_all 1.057
_refine_ls_R_factor_all 0.0603
_refine_ls_R_factor_gt 0.0442
_refine_ls_shift/su_max 0.014
_refine_ls_shift/su_mean 0.002
_refine_ls_structure_factor_coef Fsqd
_refine_ls_weighting_details 'calc w=1/[\s^2^(Fo^2^)+(0.0300P)^2^+0.0000P] where P=(Fo^2^+2Fc^2^)/3'
_refine_ls_weighting_scheme calc
_refine_ls_wR_factor_gt 0.0886
_refine_ls_wR_factor_ref 0.0912
_reflns_number_gt 4547
_reflns_number_total 6339
_reflns_threshold_expression >2sigma(I)
_cod_database_code 4300160

loop_
_symmetry_equiv_pos_as_xyz
'x, y, z'
'-x+1/2, y+1/2, -z+1/2'
'-x, -y, -z'
'x-1/2, -y-1/2, z-1/2'

loop_
_atom_site_label
_atom_site_type_symbol
_atom_site_fract_x
_atom_site_fract_y
_atom_site_fract_z
_atom_site_U_iso_or_equiv
_atom_site_adp_type
_atom_site_occupancy
_atom_site_symmetry_multiplicity
_atom_site_calc_flag
_atom_site_refinement_flags
_atom_site_disorder_assembly
_atom_site_disorder_group
Ge Ge 0.415592(19) 0.06255(3) 0.231038(14) 0.02848(8) Uani 1 1 d . . .
Si1 Si 0.22445(5) -0.12194(8) 0.13773(4) 0.03813(19) Uani 1 1 d . . .
Si2 Si 0.45558(6) 0.32915(8) 0.14962(5) 0.03878(19) Uani 1 1 d . . .
Si3 Si 0.56063(5) -0.09244(7) 0.16619(4) 0.03436(18) Uani 1 1 d . . .
Si4 Si 0.58479(5) -0.10618(8) 0.32625(4) 0.03503(18) Uani 1 1 d . . .
N1 N 0.30323(14) 0.0059(2) 0.13812(11) 0.0285(5) Uani 1 1 d . . .
N2 N 0.39564(14) 0.1783(2) 0.14126(11) 0.0305(5) Uani 1 1 d . . .
N3 N 0.52052(14) -0.0520(2) 0.23685(11) 0.0275(4) Uani 1 1 d . . .
C1 C 0.2851(2) -0.2036(3) 0.22801(17) 0.0530(8) Uani 1 1 d . . .
H1A H 0.3487 -0.2350 0.2318 0.080 Uiso 1 1 calc R . .
H1B H 0.2458 -0.2773 0.2322 0.080 Uiso 1 1 calc R . .
H1C H 0.2924 -0.1414 0.2673 0.080 Uiso 1 1 calc R . .
C2 C 0.2098(3) -0.2483(3) 0.06538(19) 0.0688(10) Uani 1 1 d . . .
H2A H 0.2735 -0.2761 0.0673 0.103 Uiso 1 1 calc R . .
H2B H 0.1734 -0.2113 0.0172 0.103 Uiso 1 1 calc R . .
H2C H 0.1750 -0.3235 0.0739 0.103 Uiso 1 1 calc R . .
C3 C 0.1016(2) -0.0668(4) 0.1321(2) 0.0673(11) Uani 1 1 d . . .
H3A H 0.0685 -0.0229 0.0854 0.101 Uiso 1 1 calc R . .
H3B H 0.1085 -0.0065 0.1722 0.101 Uiso 1 1 calc R . .
H3C H 0.0637 -0.1425 0.1358 0.101 Uiso 1 1 calc R . .
C4 C 0.5581(2) 0.3210(3) 0.24030(17) 0.0501(8) Uani 1 1 d . . .
H4A H 0.6003 0.2478 0.2404 0.075 Uiso 1 1 calc R . .
H4B H 0.5327 0.3086 0.2790 0.075 Uiso 1 1 calc R . .
H4C H 0.5950 0.4022 0.2488 0.075 Uiso 1 1 calc R . .
C5 C 0.5080(2) 0.3593(3) 0.07757(18) 0.0540(8) Uani 1 1 d . . .
H5A H 0.4557 0.3643 0.0296 0.081 Uiso 1 1 calc R . .
H5B H 0.5515 0.2879 0.0778 0.081 Uiso 1 1 calc R . .
H5C H 0.5438 0.4414 0.0879 0.081 Uiso 1 1 calc R . .
C6 C 0.3779(2) 0.4706(3) 0.1531(2) 0.0613(9) Uani 1 1 d . . .
H6A H 0.3240 0.4787 0.1062 0.092 Uiso 1 1 calc R . .
H6B H 0.4164 0.5506 0.1630 0.092 Uiso 1 1 calc R . .
H6C H 0.3530 0.4564 0.1920 0.092 Uiso 1 1 calc R . .
C7 C 0.31212(18) 0.1160(3) 0.10403(13) 0.0291(5) Uani 1 1 d . . .
C8 C 0.23321(19) 0.1681(3) 0.03345(14) 0.0351(6) Uani 1 1 d . . .
C9 C 0.2758(2) 0.2569(3) -0.01035(16) 0.0523(8) Uani 1 1 d . . .
H9A H 0.3098 0.3299 0.0203 0.079 Uiso 1 1 calc R . .
H9B H 0.2236 0.2901 -0.0536 0.079 Uiso 1 1 calc R . .
H9C H 0.3210 0.2068 -0.0255 0.079 Uiso 1 1 calc R . .
C10 C 0.1594(2) 0.2465(3) 0.05569(17) 0.0497(8) Uani 1 1 d . . .
H10A H 0.1925 0.3184 0.0878 0.075 Uiso 1 1 calc R . .
H10B H 0.1302 0.1891 0.0814 0.075 Uiso 1 1 calc R . .
H10C H 0.1090 0.2813 0.0119 0.075 Uiso 1 1 calc R . .
C11 C 0.1810(2) 0.0536(3) -0.01710(15) 0.0477(8) Uani 1 1 d . . .
H11A H 0.1525 -0.0040 0.0089 0.072 Uiso 1 1 calc R . .
H11B H 0.2275 0.0046 -0.0313 0.072 Uiso 1 1 calc R . .
H11C H 0.1302 0.0879 -0.0608 0.072 Uiso 1 1 calc R . .
C12 C 0.6161(3) -0.2600(3) 0.17884(19) 0.0558(9) Uani 1 1 d . . .
H12A H 0.5688 -0.3243 0.1808 0.084 Uiso 1 1 calc R . .
H12B H 0.6727 -0.2626 0.2244 0.084 Uiso 1 1 calc R . .
H12C H 0.6357 -0.2800 0.1378 0.084 Uiso 1 1 calc R . .
C13 C 0.6558(2) 0.0241(3) 0.16142(19) 0.0569(9) Uani 1 1 d . . .
H13A H 0.7087 0.0283 0.2091 0.085 Uiso 1 1 calc R . .
H13B H 0.6275 0.1108 0.1479 0.085 Uiso 1 1 calc R . .
H13C H 0.6807 -0.0063 0.1247 0.085 Uiso 1 1 calc R . .
C14 C 0.4630(2) -0.0968(4) 0.07308(16) 0.0617(10) Uani 1 1 d . . .
H14A H 0.4122 -0.1569 0.0732 0.093 Uiso 1 1 calc R . .
H14B H 0.4900 -0.1262 0.0374 0.093 Uiso 1 1 calc R . .
H14C H 0.4358 -0.0094 0.0599 0.093 Uiso 1 1 calc R . .
C15 C 0.7188(2) -0.0751(4) 0.35560(18) 0.0594(9) Uani 1 1 d . . .
H15A H 0.7299 0.0176 0.3500 0.089 Uiso 1 1 calc R . .
H15B H 0.7446 -0.1265 0.3252 0.089 Uiso 1 1 calc R . .
H15C H 0.7513 -0.1002 0.4068 0.089 Uiso 1 1 calc R . .
C16 C 0.5674(3) -0.2854(3) 0.33847(18) 0.0572(9) Uani 1 1 d . . .
H16A H 0.4985 -0.3041 0.3240 0.086 Uiso 1 1 calc R . .
H16B H 0.6011 -0.3092 0.3898 0.086 Uiso 1 1 calc R . .
H16C H 0.5935 -0.3359 0.3079 0.086 Uiso 1 1 calc R . .
C17 C 0.5457(2) -0.0197(3) 0.39512(15) 0.0570(9) Uani 1 1 d . . .
H17A H 0.5528 0.0745 0.3910 0.085 Uiso 1 1 calc R . .
H17B H 0.5859 -0.0484 0.4444 0.085 Uiso 1 1 calc R . .
H17C H 0.4781 -0.0402 0.3856 0.085 Uiso 1 1 calc R . .

loop_
_atom_site_aniso_label
_atom_site_aniso_U_11
_atom_site_aniso_U_22
_atom_site_aniso_U_33
_atom_site_aniso_U_23
_atom_site_aniso_U_13
_atom_site_aniso_U_12
Ge 0.02584(14) 0.02917(15) 0.02818(14) -0.00049(12) 0.00742(11) 0.00429(12)
Si1 0.0257(4) 0.0364(5) 0.0459(5) 0.0070(3) 0.0058(3) -0.0039(3)
Si2 0.0369(4) 0.0248(4) 0.0531(5) 0.0005(3) 0.0150(4) -0.0011(3)
Si3 0.0312(4) 0.0330(4) 0.0412(4) -0.0011(3) 0.0161(3) 0.0040(3)
Si4 0.0293(4) 0.0322(4) 0.0347(4) 0.0031(3) 0.0016(3) 0.0018(3)
N1 0.0228(11) 0.0288(12) 0.0312(11) 0.0037(9) 0.0067(9) 0.0005(9)
N2 0.0264(11) 0.0271(12) 0.0335(12) 0.0051(9) 0.0059(9) 0.0019(9)
N3 0.0210(10) 0.0269(12) 0.0316(11) 0.0018(9) 0.0063(8) 0.0021(9)
C1 0.0433(18) 0.051(2) 0.059(2) 0.0192(16) 0.0117(16) -0.0105(16)
C2 0.079(3) 0.040(2) 0.070(2) -0.0063(17) 0.007(2) -0.0097(18)
C3 0.0307(17) 0.083(3) 0.087(3) 0.026(2) 0.0206(17) -0.0010(18)
C4 0.0394(17) 0.0416(19) 0.062(2) -0.0123(15) 0.0095(15) -0.0104(15)
C5 0.0493(19) 0.048(2) 0.066(2) 0.0089(16) 0.0232(17) -0.0095(16)
C6 0.061(2) 0.0294(18) 0.088(3) -0.0041(16) 0.022(2) 0.0058(16)
C7 0.0260(13) 0.0295(14) 0.0297(13) 0.0016(11) 0.0078(11) 0.0063(11)
C8 0.0301(14) 0.0375(16) 0.0338(14) 0.0077(12) 0.0072(12) 0.0053(12)
C9 0.0474(18) 0.063(2) 0.0395(17) 0.0196(15) 0.0082(15) 0.0023(16)
C10 0.0347(16) 0.057(2) 0.0526(19) 0.0112(15) 0.0104(14) 0.0166(15)
C11 0.0415(17) 0.057(2) 0.0333(15) 0.0028(14) 0.0003(13) -0.0025(15)
C12 0.066(2) 0.0408(19) 0.070(2) -0.0009(16) 0.0370(19) 0.0110(16)
C13 0.058(2) 0.049(2) 0.078(2) 0.0000(17) 0.0418(19) -0.0002(16)
C14 0.049(2) 0.096(3) 0.0412(18) -0.0118(17) 0.0179(16) 0.0163(19)
C15 0.0330(17) 0.070(3) 0.058(2) 0.0020(17) -0.0020(15) 0.0005(16)
C16 0.064(2) 0.041(2) 0.054(2) 0.0132(15) 0.0080(17) -0.0016(17)
C17 0.064(2) 0.066(2) 0.0278(15) 0.0028(14) 0.0023(15) 0.0141(18)

loop_
_atom_type_symbol
_atom_type_description
_atom_type_scat_dispersion_real
_atom_type_scat_dispersion_imag
_atom_type_scat_source
C C 0.0033 0.0016 'International Tables Vol C Tables 4.2.6.8 and 6.1.1.4'
H H 0.0000 0.0000 'International Tables Vol C Tables 4.2.6.8 and 6.1.1.4'
N N 0.0061 0.0033 'International Tables Vol C Tables 4.2.6.8 and 6.1.1.4'
Si Si 0.0817 0.0704 'International Tables Vol C Tables 4.2.6.8 and 6.1.1.4'
Ge Ge 0.1547 1.8001 'International Tables Vol C Tables 4.2.6.8 and 6.1.1.4'

loop_
_geom_angle_atom_site_label_1
_geom_angle_atom_site_label_2
_geom_angle_atom_site_label_3
_geom_angle
_geom_angle_site_symmetry_1
_geom_angle_site_symmetry_3
_geom_angle_publ_flag
N3 Ge N1 104.84(8) . . ?
N3 Ge N2 104.96(8) . . ?
N1 Ge N2 65.65(8) . . ?
N3 Ge C7 112.61(8) . . ?
N1 Ge C7 33.08(8) . . ?
N2 Ge C7 33.19(8) . . ?
N1 Si1 C1 104.13(12) . . ?
N1 Si1 C2 114.02(14) . . ?
C1 Si1 C2 106.96(16) . . ?
N1 Si1 C3 114.24(14) . . ?
C1 Si1 C3 107.89(15) . . ?
C2 Si1 C3 109.06(17) . . ?
N2 Si2 C4 104.81(12) . . ?
N2 Si2 C6 112.61(13) . . ?
C4 Si2 C6 107.25(15) . . ?
N2 Si2 C5 114.30(13) . . ?
C4 Si2 C5 107.82(14) . . ?
C6 Si2 C5 109.60(16) . . ?
N3 Si3 C14 114.35(12) . . ?
N3 Si3 C13 111.97(13) . . ?
C14 Si3 C13 107.00(17) . . ?
N3 Si3 C12 111.89(13) . . ?
C14 Si3 C12 104.57(16) . . ?
C13 Si3 C12 106.47(15) . . ?
N3 Si4 C17 111.94(12) . . ?
N3 Si4 C16 112.81(13) . . ?
C17 Si4 C16 105.86(16) . . ?
N3 Si4 C15 112.03(13) . . ?
C17 Si4 C15 105.94(16) . . ?
C16 Si4 C15 107.80(16) . . ?
C7 N1 Si1 144.41(18) . . ?
C7 N1 Ge 90.49(15) . . ?
Si1 N1 Ge 122.50(11) . . ?
C7 N2 Si2 143.17(18) . . ?
C7 N2 Ge 90.18(15) . . ?
Si2 N2 Ge 121.29(11) . . ?
Si4 N3 Si3 120.07(11) . . ?
Si4 N3 Ge 112.46(10) . . ?
Si3 N3 Ge 127.24(11) . . ?
N1 C7 N2 111.6(2) . . ?
N1 C7 C8 123.8(2) . . ?
N2 C7 C8 124.4(2) . . ?
N1 C7 Ge 56.43(12) . . ?
N2 C7 Ge 56.64(12) . . ?
C8 C7 Ge 166.10(17) . . ?
C9 C8 C7 111.9(2) . . ?
C9 C8 C11 107.5(2) . . ?
C7 C8 C11 110.4(2) . . ?
C9 C8 C10 109.5(2) . . ?
C7 C8 C10 107.9(2) . . ?
C11 C8 C10 109.6(2) . . ?

loop_
_geom_bond_atom_site_label_1
_geom_bond_atom_site_label_2
_geom_bond_distance
_geom_bond_site_symmetry_2
_geom_bond_publ_flag
Ge N3 1.9101(19) . ?
Ge N1 2.037(2) . ?
Ge N2 2.042(2) . ?
Ge C7 2.445(2) . ?
Si1 N1 1.745(2) . ?
Si1 C1 1.853(3) . ?
Si1 C2 1.864(3) . ?
Si1 C3 1.866(3) . ?
Si2 N2 1.749(2) . ?
Si2 C4 1.858(3) . ?
Si2 C6 1.858(3) . ?
Si2 C5 1.867(3) . ?
Si3 N3 1.743(2) . ?
Si3 C14 1.857(3) . ?
Si3 C13 1.870(3) . ?
Si3 C12 1.868(3) . ?
Si4 N3 1.740(2) . ?
Si4 C17 1.871(3) . ?
Si4 C16 1.870(3) . ?
Si4 C15 1.874(3) . ?
N1 C7 1.334(3) . ?
N2 C7 1.338(3) . ?
C7 C8 1.533(3) . ?
C8 C9 1.532(4) . ?
C8 C11 1.537(4) . ?
C8 C10 1.540(4) . ?

_journal_paper_doi 10.1021/ic991004b
